data_7211420
loop_
_publ_author_name
'Ma, Qi'
'Feng, Xuenan'
'Cao, Wei'
'Wang, Hailong'
'Jiang, Jianzhuang'

_publ_section_title
;
 Mixed (phthalocyanine)(Schiff-base) terbium(iii)--alkali
 metal(i)/zinc(ii) complexes: synthesis, structures, and spectroscopic
 properties
;
_journal_issue 47
_journal_name_full CrystEngComm
_journal_page_first 10383
_journal_paper_doi 10.1039/c3ce41619d
_journal_volume 15
_journal_year 2013
_chemical_formula_sum 'C70 H60 N13 O10 Tb Zn'
_chemical_formula_weight 1467.60
_chemical_name_systematic
;
 ?
;
_space_group_IT_number 14
_symmetry_cell_setting monoclinic
_symmetry_space_group_name_Hall '-P 2ybc'
_symmetry_space_group_name_H-M 'P 1 21/c 1'
_atom_sites_solution_hydrogens geom
_atom_sites_solution_primary direct
_atom_sites_solution_secondary difmap
_audit_creation_method SHELXL-97
_cell_angle_alpha 90.00
_cell_angle_beta 105.086(2)
_cell_angle_gamma 90.00
_cell_formula_units_Z 4
_cell_length_a 13.1038(3)
_cell_length_b 32.3516(6)
_cell_length_c 15.5736(4)
_cell_measurement_reflns_used 5751
_cell_measurement_temperature 149.95(10)
_cell_measurement_theta_max 27.9853
_cell_measurement_theta_min 2.8539
_cell_volume 6374.6(3)
_computing_cell_refinement 'Bruker FRAMBO'
_computing_data_collection 'Bruker FRAMBO'
_computing_data_reduction 'Bruker SHELXTL'
_computing_molecular_graphics 'Bruker SHELXTL'
_computing_publication_material 'Bruker SHELXTL'
_computing_structure_refinement 'SHELXL-97 (Sheldrick, 1997)'
_computing_structure_solution 'Bruker SHELXTL'
_diffrn_ambient_temperature 149.95(10)
_diffrn_detector_area_resol_mean 16.2141
_diffrn_measured_fraction_theta_full 0.996
_diffrn_measured_fraction_theta_max 0.996
_diffrn_measurement_device_type 'Xcalibur, Eos, Gemini'
_diffrn_measurement_method '\w scans'
_diffrn_radiation_monochromator graphite
_diffrn_radiation_source 'fine-focus sealed tube'
_diffrn_radiation_type MoK\a
_diffrn_radiation_wavelength 0.71073
_diffrn_reflns_av_R_equivalents 0.0783
_diffrn_reflns_av_sigmaI/netI 0.1320
_diffrn_reflns_limit_h_max 9
_diffrn_reflns_limit_h_min -15
_diffrn_reflns_limit_k_max 38
_diffrn_reflns_limit_k_min -24
_diffrn_reflns_limit_l_max 18
_diffrn_reflns_limit_l_min -15
_diffrn_reflns_number 24066
_diffrn_reflns_theta_full 25.00
_diffrn_reflns_theta_max 25.00
_diffrn_reflns_theta_min 2.86
_diffrn_standards_interval_count 0
_diffrn_standards_interval_time 0
_diffrn_standards_number 0
_exptl_absorpt_coefficient_mu 1.549
_exptl_absorpt_correction_T_max 0.8732
_exptl_absorpt_correction_T_min 0.7897
_exptl_absorpt_correction_type multi-scan
_exptl_absorpt_process_details
;
CrysAlisPro, Oxford Diffraction Ltd.,
Version 1.171.34.40 (release 27-08-2010 CrysAlis171 .NET)
(compiled Aug 27 2010,11:50:40)
Empirical absorption correction using spherical harmonics,
 implemented in SCALE3 ABSPACK scaling algorithm.  
;
_exptl_crystal_colour purple
_exptl_crystal_density_diffrn 1.529
_exptl_crystal_density_method 'not measured'
_exptl_crystal_description block
_exptl_crystal_F_000 2984
_exptl_crystal_size_max 0.16
_exptl_crystal_size_mid 0.11
_exptl_crystal_size_min 0.09
_refine_diff_density_max 2.573
_refine_diff_density_min -2.235
_refine_diff_density_rms 0.155
_refine_ls_extinction_method none
_refine_ls_goodness_of_fit_ref 0.977
_refine_ls_hydrogen_treatment constr
_refine_ls_matrix_type full
_refine_ls_number_parameters 836
_refine_ls_number_reflns 11197
_refine_ls_number_restraints 13
_refine_ls_restrained_S_all 0.978
_refine_ls_R_factor_all 0.1119
_refine_ls_R_factor_gt 0.0666
_refine_ls_shift/su_max 0.002
_refine_ls_shift/su_mean 0.000
_refine_ls_structure_factor_coef Fsqd
_refine_ls_weighting_details 'calc w=1/[\s^2^(Fo^2^)+(0.0705P)^2^+0.0000P] where P=(Fo^2^+2Fc^2^)/3'
_refine_ls_weighting_scheme calc
_refine_ls_wR_factor_gt 0.1450
_refine_ls_wR_factor_ref 0.1619
_reflns_number_gt 7288
_reflns_number_total 11197
_reflns_threshold_expression >2sigma(I)
_cod_data_source_file c3ce41619d.txt
_cod_data_source_block TbZn
_cod_depositor_comments
;
The following automatic conversions were performed:

'_symmetry_cell_setting' value 'Monoclinic' changed to 'monoclinic'
according to /home/saulius/struct/CIF-dictionaries/cif_core.dic
dictionary named 'cif_core.dic' version 2.4.2 from 2011-04-26.

Automatic conversion script
Id: cif_fix_values 1891 2012-01-12 08:04:46Z andrius 
;
_cod_original_cell_volume 6374.6(2)
_cod_original_sg_symbol_H-M P2(1)/c
_cod_database_code 7211420

loop_
_symmetry_equiv_pos_as_xyz
'x, y, z'
'-x, y+1/2, -z+1/2'
'-x, -y, -z'
'x, -y-1/2, z-1/2'

loop_
_atom_site_label
_atom_site_type_symbol
_atom_site_fract_x
_atom_site_fract_y
_atom_site_fract_z
_atom_site_U_iso_or_equiv
_atom_site_adp_type
_atom_site_occupancy
_atom_site_symmetry_multiplicity
_atom_site_calc_flag
_atom_site_refinement_flags
C1 C 0.5942(6) 0.0756(2) 0.3831(4) 0.0213(17) Uani 1 1 d .
H053 H 0.5361 0.0629 0.3451 0.026 Uiso 1 1 calc R
C2 C 0.6958(6) 0.0686(2) 0.3760(5) 0.0241(18) Uani 1 1 d .
H070 H 0.7062 0.0507 0.3322 0.029 Uiso 1 1 calc R
C3 C 0.7830(6) 0.0877(2) 0.4330(5) 0.0282(19) Uani 1 1 d .
H037 H 0.8506 0.0814 0.4283 0.034 Uiso 1 1 calc R
C4 C 0.7702(6) 0.1161(2) 0.4972(5) 0.0251(18) Uani 1 1 d .
H033 H 0.8280 0.1299 0.5331 0.030 Uiso 1 1 calc R
C5 C 0.6698(6) 0.1230(2) 0.5056(4) 0.0182(17) Uani 1 1 d .
C6 C 0.5827(6) 0.1027(2) 0.4497(5) 0.0198(17) Uani 1 1 d U
C7 C 0.8178(6) 0.2456(3) 0.7421(5) 0.029(2) Uani 1 1 d .
H1 H 0.8647 0.2297 0.7202 0.035 Uiso 1 1 calc R
C8 C 0.8522(7) 0.2795(3) 0.7965(5) 0.036(2) Uani 1 1 d .
H073 H 0.9235 0.2865 0.8115 0.043 Uiso 1 1 calc R
C9 C 0.7825(7) 0.3031(3) 0.8289(5) 0.037(2) Uani 1 1 d .
H444 H 0.8086 0.3254 0.8658 0.044 Uiso 1 1 calc R
C10 C 0.6754(7) 0.2947(3) 0.8083(5) 0.031(2) Uani 1 1 d .
H062 H 0.6290 0.3110 0.8297 0.038 Uiso 1 1 calc R
C11 C 0.6401(6) 0.2602(3) 0.7536(5) 0.0256(19) Uani 1 1 d .
C12 C 0.7108(6) 0.2362(2) 0.7217(5) 0.0254(19) Uani 1 1 d .
C13 C 0.1351(7) 0.3209(3) 0.7168(5) 0.037(2) Uani 1 1 d .
H045 H 0.1220 0.3456 0.7426 0.045 Uiso 1 1 calc R
C14 C 0.2382(7) 0.3084(3) 0.7276(5) 0.031(2) Uani 1 1 d .
H058 H 0.2946 0.3245 0.7586 0.037 Uiso 1 1 calc R
C15 C 0.2547(6) 0.2701(2) 0.6896(5) 0.0227(18) Uani 1 1 d .
C16 C 0.1684(6) 0.2475(2) 0.6415(5) 0.0259(19) Uani 1 1 d .
C17 C 0.0660(6) 0.2601(3) 0.6303(5) 0.0288(19) Uani 1 1 d .
H079 H 0.0095 0.2443 0.5985 0.035 Uiso 1 1 calc R
C18 C 0.0502(7) 0.2977(3) 0.6687(5) 0.032(2) Uani 1 1 d .
H069 H -0.0182 0.3074 0.6619 0.039 Uiso 1 1 calc R
C19 C 0.0223(6) 0.1302(3) 0.3968(5) 0.0265(19) Uani 1 1 d .
H125 H -0.0241 0.1469 0.4174 0.032 Uiso 1 1 calc R
C20 C 0.1301(6) 0.1308(2) 0.4360(4) 0.0192(17) Uani 1 1 d .
C21 C 0.1999(6) 0.1067(2) 0.4038(4) 0.0215(18) Uani 1 1 d .
C22 C 0.1629(6) 0.0797(2) 0.3322(5) 0.0258(18) Uani 1 1 d .
H076 H 0.2094 0.0633 0.3111 0.031 Uiso 1 1 calc R
C23 C 0.0553(6) 0.0782(2) 0.2937(5) 0.0273(19) Uani 1 1 d .
H063 H 0.0286 0.0602 0.2467 0.033 Uiso 1 1 calc R
C24 C -0.0134(7) 0.1036(3) 0.3249(5) 0.032(2) Uani 1 1 d .
H051 H -0.0853 0.1026 0.2969 0.038 Uiso 1 1 calc R
C25 C 0.4911(5) 0.1155(2) 0.4781(4) 0.0171(16) Uani 1 1 d U
C26 C 0.3060(6) 0.1168(2) 0.4562(5) 0.0236(18) Uani 1 1 d .
C27 C 0.1953(6) 0.1554(2) 0.5088(4) 0.0184(17) Uani 1 1 d .
C28 C 0.2147(6) 0.2113(2) 0.6080(4) 0.0213(18) Uani 1 1 d .
C29 C 0.3521(6) 0.2477(2) 0.6882(5) 0.0227(18) Uani 1 1 d .
C30 C 0.5344(6) 0.2433(2) 0.7174(5) 0.0209(17) Uani 1 1 d .
C31 C 0.6477(6) 0.2032(2) 0.6703(4) 0.0224(18) Uani 1 1 d .
C32 C 0.6268(6) 0.1491(2) 0.5650(5) 0.0238(18) Uani 1 1 d .
C33 C 0.6531(6) 0.0086(3) 0.6077(5) 0.0285(19) Uani 1 1 d .
H336 H 0.6640 -0.0143 0.5751 0.034 Uiso 1 1 calc R
C34 C 0.7398(7) 0.0306(3) 0.6585(5) 0.033(2) Uani 1 1 d .
H047 H 0.8082 0.0223 0.6601 0.040 Uiso 1 1 calc R
C35 C 0.7233(6) 0.0651(2) 0.7068(5) 0.029(2) Uani 1 1 d .
H227 H 0.7809 0.0797 0.7409 0.035 Uiso 1 1 calc R
C36 C 0.6226(6) 0.0776(2) 0.7044(5) 0.0215(18) Uani 1 1 d .
C37 C 0.5335(6) 0.0558(2) 0.6511(5) 0.0236(18) Uani 1 1 d .
C38 C 0.5524(6) 0.0207(2) 0.6057(5) 0.0266(19) Uani 1 1 d .
H038 H 0.4956 0.0051 0.5735 0.032 Uiso 1 1 calc R
C39 C 0.5368(7) 0.2128(3) 0.9222(5) 0.034(2) Uani 1 1 d .
C40 C 0.6278(8) 0.2289(3) 0.9768(5) 0.042(2) Uani 1 1 d .
H043 H 0.6224 0.2518 1.0114 0.050 Uiso 1 1 calc R
C41 C 0.7266(8) 0.2127(3) 0.9826(6) 0.046(3) Uani 1 1 d .
H987 H 0.7860 0.2247 1.0205 0.055 Uiso 1 1 calc R
C42 C 0.7375(7) 0.1781(3) 0.9311(5) 0.040(2) Uani 1 1 d .
H057 H 0.8034 0.1666 0.9343 0.048 Uiso 1 1 calc R
C43 C 0.6443(6) 0.1614(2) 0.8743(5) 0.0269(19) Uani 1 1 d .
C44 C 0.5457(6) 0.1772(2) 0.8682(5) 0.0253(19) Uani 1 1 d .
C45 C 0.2438(6) 0.0592(2) 0.6297(5) 0.0247(18) Uani 1 1 d .
C46 C 0.2190(6) 0.0953(2) 0.6743(5) 0.0231(18) Uani 1 1 d .
C47 C 0.1131(6) 0.1018(2) 0.6719(5) 0.0256(18) Uani 1 1 d .
C48 C 0.0339(6) 0.0766(3) 0.6270(5) 0.031(2) Uani 1 1 d .
H559 H -0.0360 0.0826 0.6251 0.038 Uiso 1 1 calc R
C49 C 0.0587(7) 0.0413(3) 0.5835(6) 0.040(2) Uani 1 1 d .
H066 H 0.0051 0.0237 0.5535 0.048 Uiso 1 1 calc R
C50 C 0.1604(7) 0.0329(3) 0.5851(5) 0.035(2) Uani 1 1 d .
H044 H 0.1758 0.0094 0.5564 0.042 Uiso 1 1 calc R
C51 C 0.4529(9) 0.1459(3) 1.0467(7) 0.061(3) Uani 1 1 d .
H565 H 0.3996 0.1657 1.0341 0.074 Uiso 1 1 calc R
C52 C 0.5237(10) 0.1472(4) 1.1294(7) 0.080(4) Uani 1 1 d .
H36 H 0.5189 0.1671 1.1712 0.095 Uiso 1 1 calc R
C53 C 0.6006(12) 0.1179(4) 1.1469(8) 0.089(5) Uani 1 1 d .
H049 H 0.6490 0.1173 1.2024 0.106 Uiso 1 1 calc R
C54 C 0.6078(10) 0.0900(5) 1.0853(9) 0.082(4) Uani 1 1 d .
H56 H 0.6616 0.0705 1.0964 0.098 Uiso 1 1 calc R
C55 C 0.5302(9) 0.0913(4) 1.0023(7) 0.069(3) Uani 1 1 d .
H669 H 0.5338 0.0717 0.9597 0.083 Uiso 1 1 calc R
C56 C 0.2184(7) 0.1989(3) 0.8531(5) 0.035(2) Uani 1 1 d .
H046 H 0.2578 0.2082 0.8151 0.042 Uiso 1 1 calc R
C57 C 0.1417(8) 0.2244(3) 0.8703(6) 0.046(3) Uani 1 1 d .
H035 H 0.1299 0.2503 0.8438 0.055 Uiso 1 1 calc R
C58 C 0.0838(9) 0.2118(4) 0.9258(6) 0.061(3) Uani 1 1 d .
H121 H 0.0329 0.2290 0.9388 0.073 Uiso 1 1 calc R
C59 C 0.1019(10) 0.1730(4) 0.9623(7) 0.073(4) Uani 1 1 d .
H232 H 0.0626 0.1633 0.9999 0.088 Uiso 1 1 calc R
C61 C 0.6626(6) 0.1257(3) 0.8222(5) 0.031(2) Uani 1 1 d .
H080 H 0.7251 0.1109 0.8428 0.037 Uiso 1 1 calc R
C62 C 0.3505(6) 0.0484(3) 0.6321(4) 0.0222(18) Uani 1 1 d .
H059 H 0.3621 0.0207 0.6214 0.027 Uiso 1 1 calc R
C63 C 0.9256(16) 0.0901(6) 1.0396(11) 0.179(10) Uani 1 1 d .
H99A H 0.9775 0.1092 1.0721 0.268 Uiso 1 1 calc R
H99B H 0.9511 0.0624 1.0521 0.268 Uiso 1 1 calc R
H99C H 0.8611 0.0934 1.0571 0.268 Uiso 1 1 calc R
C64 C 0.3886(14) 0.0268(6) 0.1575(11) 0.137(6) Uiso 1 1 d .
H66A H 0.4021 0.0111 0.2123 0.164 Uiso 1 1 calc R
H66B H 0.4557 0.0329 0.1448 0.164 Uiso 1 1 calc R
C65 C 0.3190(13) 0.0031(6) 0.0830(11) 0.136(6) Uiso 1 1 d .
H55A H 0.3175 -0.0261 0.0976 0.163 Uiso 1 1 calc R
H55B H 0.3413 0.0061 0.0286 0.163 Uiso 1 1 calc R
C67 C 0.2118(13) 0.0236(6) 0.0752(10) 0.121(6) Uiso 1 1 d .
H36A H 0.1781 0.0297 0.0134 0.145 Uiso 1 1 calc R
H36B H 0.1663 0.0050 0.0972 0.145 Uiso 1 1 calc R
C68 C 0.2261(11) 0.0588(5) 0.1232(9) 0.102(5) Uiso 1 1 d .
H96A H 0.1859 0.0576 0.1673 0.122 Uiso 1 1 calc R
H96B H 0.2004 0.0821 0.0842 0.122 Uiso 1 1 calc R
C69 C 0.4242(9) 0.2659(3) 0.9502(7) 0.061(3) Uani 1 1 d .
H45A H 0.3503 0.2721 0.9396 0.091 Uiso 1 1 calc R
H45B H 0.4575 0.2867 0.9228 0.091 Uiso 1 1 calc R
H45C H 0.4564 0.2655 1.0130 0.091 Uiso 1 1 calc R
C71 C -0.0080(7) 0.1472(3) 0.7156(7) 0.063(3) Uani 1 1 d .
H65A H -0.0469 0.1518 0.6551 0.095 Uiso 1 1 calc R
H65B H -0.0084 0.1720 0.7495 0.095 Uiso 1 1 calc R
H65C H -0.0402 0.1252 0.7405 0.095 Uiso 1 1 calc R
C363 C 0.1789(8) 0.1488(3) 0.9424(6) 0.049(3) Uani 1 1 d .
H363 H 0.1903 0.1225 0.9674 0.059 Uiso 1 1 calc R
N1 N 0.1553(5) 0.18487(18) 0.5492(4) 0.0198(14) Uani 1 1 d .
N2 N 0.3922(5) 0.10243(19) 0.4380(4) 0.0200(14) Uani 1 1 d .
N3 N 0.6878(5) 0.17572(19) 0.6220(4) 0.0209(14) Uani 1 1 d .
N4 N 0.4475(5) 0.2609(2) 0.7265(4) 0.0238(15) Uani 1 1 d .
N5 N 0.5206(5) 0.14303(18) 0.5489(4) 0.0183(14) Uani 1 1 d .
N6 N 0.2986(5) 0.14521(19) 0.5217(4) 0.0211(14) Uani 1 1 d .
N7 N 0.3219(5) 0.21201(19) 0.6401(4) 0.0200(14) Uani 1 1 d .
N8 N 0.5447(5) 0.20710(19) 0.6709(4) 0.0189(14) Uani 1 1 d .
N9 N 0.4321(5) 0.07187(18) 0.6470(3) 0.0188(14) Uani 1 1 d .
N10 N 0.5957(5) 0.11318(19) 0.7475(4) 0.0221(15) Uani 1 1 d .
N11 N 0.2382(6) 0.1610(2) 0.8891(4) 0.0332(18) Uani 1 1 d .
N12 N 0.4554(6) 0.1181(3) 0.9828(5) 0.042(2) Uani 1 1 d .
N13 N 0.3152(10) 0.0391(3) 0.8457(6) 0.067(3) Uani 1 1 d .
O1 O 0.4017(7) 0.0476(3) 0.8328(4) 0.083(3) Uani 1 1 d .
O2 O 0.2762(10) 0.0043(2) 0.8402(6) 0.125(4) Uani 1 1 d .
O3 O 0.2625(5) 0.0690(2) 0.8689(4) 0.0470(17) Uani 1 1 d .
O4 O 0.2939(4) 0.12096(16) 0.7177(3) 0.0238(12) Uani 1 1 d .
O5 O 0.0970(4) 0.13649(17) 0.7185(3) 0.0298(13) Uani 1 1 d .
O6 O 0.4556(4) 0.16240(16) 0.8151(3) 0.0234(12) Uani 1 1 d .
O7 O 0.4367(5) 0.22645(18) 0.9131(3) 0.0360(15) Uani 1 1 d .
O8 O 0.3337(15) 0.0647(6) 0.1659(10) 0.218(7) Uiso 1 1 d .
O10 O 0.9068(9) 0.0979(3) 0.9480(7) 0.117(4) Uani 1 1 d .
H555 H 0.9230 0.0775 0.9233 0.176 Uiso 1 1 calc R
Zn1 Zn 0.34876(8) 0.12401(3) 0.85606(6) 0.0301(3) Uani 1 1 d .
Tb1 Tb 0.42780(3) 0.149009(11) 0.66462(2) 0.01909(13) Uani 1 1 d .
O99 O 1.0427(10) 0.0578(5) 0.8692(14) 0.212(8) Uani 1 1 d D
H99 H 1.1049 0.0623 0.8714 0.318 Uiso 1 1 calc R
C99 C 1.0149(13) 0.0198(5) 0.8329(10) 0.137(7) Uani 1 1 d D
H99D H 1.0280 -0.0006 0.8791 0.205 Uiso 1 1 calc R
H99E H 1.0559 0.0135 0.7917 0.205 Uiso 1 1 calc R
H99F H 0.9411 0.0198 0.8022 0.205 Uiso 1 1 calc R

loop_
_atom_site_aniso_label
_atom_site_aniso_U_11
_atom_site_aniso_U_22
_atom_site_aniso_U_33
_atom_site_aniso_U_23
_atom_site_aniso_U_13
_atom_site_aniso_U_12
C1 0.034(5) 0.009(4) 0.018(4) 0.000(3) 0.001(3) -0.002(4)
C2 0.040(5) 0.013(4) 0.022(4) 0.002(3) 0.012(3) 0.002(4)
C3 0.032(5) 0.020(5) 0.037(5) -0.003(4) 0.018(4) -0.001(4)
C4 0.034(5) 0.015(4) 0.029(4) 0.004(4) 0.012(3) 0.001(4)
C5 0.029(4) 0.009(4) 0.016(4) 0.007(3) 0.005(3) -0.003(4)
C6 0.031(4) 0.006(4) 0.023(4) 0.006(3) 0.008(3) 0.004(3)
C7 0.028(5) 0.025(5) 0.033(5) -0.010(4) 0.005(4) 0.006(4)
C8 0.030(5) 0.027(5) 0.051(6) -0.007(4) 0.012(4) -0.008(4)
C9 0.039(5) 0.023(5) 0.044(5) -0.022(4) 0.001(4) -0.014(5)
C10 0.037(5) 0.015(5) 0.041(5) -0.012(4) 0.009(4) -0.004(4)
C11 0.028(4) 0.021(5) 0.023(4) 0.000(4) 0.001(3) 0.003(4)
C12 0.038(5) 0.010(4) 0.025(4) -0.004(3) 0.002(3) -0.003(4)
C13 0.044(6) 0.020(5) 0.049(5) -0.007(4) 0.016(4) 0.011(5)
C14 0.039(5) 0.019(5) 0.034(5) -0.002(4) 0.010(4) 0.000(4)
C15 0.027(4) 0.015(4) 0.023(4) 0.000(3) 0.002(3) 0.004(4)
C16 0.037(5) 0.014(4) 0.024(4) 0.007(4) 0.005(3) 0.002(4)
C17 0.029(5) 0.021(5) 0.036(5) -0.001(4) 0.008(4) 0.001(4)
C18 0.040(5) 0.023(5) 0.034(5) -0.001(4) 0.011(4) 0.010(4)
C19 0.025(4) 0.021(5) 0.034(5) 0.004(4) 0.006(3) -0.003(4)
C20 0.031(5) 0.009(4) 0.019(4) 0.006(3) 0.009(3) 0.000(4)
C21 0.029(4) 0.016(4) 0.019(4) 0.004(3) 0.004(3) -0.003(4)
C22 0.025(5) 0.015(4) 0.039(5) -0.003(4) 0.011(4) -0.003(4)
C23 0.038(5) 0.017(4) 0.025(4) -0.004(4) 0.004(3) -0.005(4)
C24 0.033(5) 0.024(5) 0.037(5) 0.008(4) 0.005(4) -0.005(4)
C25 0.0175(18) 0.0169(18) 0.0166(18) 0.0010(10) 0.0037(10) 0.0007(10)
C26 0.041(5) 0.010(4) 0.020(4) 0.001(3) 0.007(3) 0.001(4)
C27 0.024(4) 0.013(4) 0.018(4) 0.001(3) 0.005(3) 0.002(4)
C28 0.033(5) 0.015(4) 0.016(4) 0.003(3) 0.006(3) 0.005(4)
C29 0.036(5) 0.007(4) 0.027(4) -0.004(3) 0.010(3) -0.004(4)
C30 0.029(4) 0.010(4) 0.025(4) 0.002(3) 0.009(3) -0.003(4)
C31 0.040(5) 0.013(4) 0.012(4) 0.005(3) 0.002(3) -0.004(4)
C32 0.027(4) 0.015(4) 0.025(4) 0.010(4) 0.000(3) 0.009(4)
C33 0.029(5) 0.024(5) 0.032(5) -0.001(4) 0.007(4) 0.005(4)
C34 0.034(5) 0.025(5) 0.040(5) 0.004(4) 0.009(4) 0.003(4)
C35 0.026(5) 0.016(5) 0.040(5) 0.008(4) 0.002(4) 0.005(4)
C36 0.033(5) 0.007(4) 0.022(4) 0.003(3) 0.003(3) -0.004(4)
C37 0.037(5) 0.008(4) 0.026(4) 0.002(3) 0.008(3) 0.004(4)
C38 0.034(5) 0.018(5) 0.027(4) -0.002(4) 0.005(3) -0.006(4)
C39 0.055(6) 0.021(5) 0.026(5) -0.003(4) 0.010(4) -0.007(5)
C40 0.063(7) 0.022(5) 0.035(5) -0.013(4) 0.003(4) -0.009(5)
C41 0.044(6) 0.041(6) 0.040(6) -0.017(5) -0.011(4) -0.014(5)
C42 0.038(5) 0.038(6) 0.038(5) 0.000(5) -0.001(4) 0.007(5)
C43 0.034(5) 0.016(4) 0.026(4) -0.005(3) 0.000(3) -0.009(4)
C44 0.038(5) 0.016(4) 0.019(4) 0.006(3) 0.003(3) -0.005(4)
C45 0.028(5) 0.016(4) 0.030(4) -0.003(4) 0.007(3) -0.006(4)
C46 0.031(5) 0.013(4) 0.023(4) 0.000(3) 0.002(3) -0.005(4)
C47 0.034(5) 0.016(4) 0.027(4) -0.002(4) 0.008(3) -0.002(4)
C48 0.025(5) 0.027(5) 0.039(5) -0.005(4) 0.002(4) -0.003(4)
C49 0.027(5) 0.033(6) 0.054(6) -0.016(5) -0.001(4) -0.005(5)
C50 0.043(6) 0.016(5) 0.044(5) -0.008(4) 0.006(4) 0.004(4)
C51 0.083(8) 0.028(6) 0.056(7) 0.013(5) -0.013(6) -0.010(6)
C52 0.109(10) 0.042(7) 0.056(7) 0.018(6) -0.037(7) -0.009(8)
C53 0.123(12) 0.057(9) 0.061(9) 0.025(7) -0.021(8) -0.014(9)
C54 0.070(8) 0.081(11) 0.084(9) 0.039(8) 0.001(7) 0.031(8)
C55 0.057(7) 0.082(10) 0.068(8) 0.014(7) 0.014(6) 0.004(7)
C56 0.040(5) 0.034(6) 0.032(5) -0.002(4) 0.009(4) 0.002(5)
C57 0.063(7) 0.038(6) 0.033(5) -0.004(5) 0.006(5) 0.012(6)
C58 0.076(8) 0.069(9) 0.042(6) -0.001(6) 0.021(5) 0.024(7)
C59 0.103(10) 0.070(9) 0.067(8) 0.022(7) 0.060(7) 0.024(8)
C61 0.029(5) 0.026(5) 0.035(5) 0.004(4) 0.004(4) -0.003(4)
C62 0.030(5) 0.017(4) 0.021(4) -0.004(3) 0.010(3) 0.009(4)
C63 0.25(2) 0.118(17) 0.117(14) 0.059(13) -0.046(14) -0.002(17)
C69 0.078(8) 0.039(7) 0.064(7) -0.035(6) 0.017(6) -0.001(6)
C71 0.035(6) 0.060(8) 0.092(8) -0.044(7) 0.010(5) 0.010(6)
C363 0.068(7) 0.049(7) 0.041(5) 0.013(5) 0.032(5) 0.017(6)
N1 0.030(4) 0.010(3) 0.019(3) -0.002(3) 0.007(3) 0.001(3)
N2 0.027(4) 0.008(3) 0.026(3) 0.001(3) 0.008(3) -0.003(3)
N3 0.028(4) 0.011(3) 0.023(3) 0.000(3) 0.006(3) 0.002(3)
N4 0.024(4) 0.012(4) 0.032(4) -0.005(3) 0.002(3) 0.000(3)
N5 0.025(4) 0.004(3) 0.026(3) 0.000(3) 0.005(3) -0.001(3)
N6 0.028(4) 0.011(3) 0.025(3) -0.002(3) 0.007(3) 0.001(3)
N7 0.025(4) 0.012(3) 0.020(3) -0.004(3) 0.001(3) 0.001(3)
N8 0.021(3) 0.012(3) 0.021(3) -0.003(3) 0.001(3) 0.001(3)
N9 0.032(4) 0.006(3) 0.015(3) -0.006(2) -0.001(3) 0.002(3)
N10 0.030(4) 0.007(3) 0.026(4) 0.003(3) 0.001(3) -0.002(3)
N11 0.051(5) 0.026(4) 0.024(4) -0.005(3) 0.011(3) -0.009(4)
N12 0.051(5) 0.033(5) 0.037(5) 0.013(4) 0.001(4) -0.005(4)
N13 0.111(9) 0.039(6) 0.051(6) 0.018(5) 0.019(6) 0.016(7)
O1 0.093(6) 0.120(9) 0.038(4) 0.020(5) 0.020(4) 0.051(7)
O2 0.269(14) 0.018(5) 0.084(6) 0.006(4) 0.039(7) 0.003(7)
O3 0.070(5) 0.028(4) 0.043(4) 0.005(3) 0.015(3) -0.006(4)
O4 0.027(3) 0.022(3) 0.023(3) 0.001(2) 0.007(2) 0.000(3)
O5 0.031(3) 0.025(3) 0.034(3) -0.010(3) 0.009(2) 0.004(3)
O6 0.030(3) 0.021(3) 0.018(3) -0.015(2) 0.005(2) -0.004(3)
O7 0.049(4) 0.022(3) 0.038(3) -0.015(3) 0.014(3) 0.002(3)
O10 0.110(8) 0.080(8) 0.131(8) -0.002(6) -0.024(7) 0.043(7)
Zn1 0.0433(6) 0.0220(6) 0.0253(5) -0.0002(4) 0.0097(4) -0.0010(5)
Tb1 0.0261(2) 0.00821(19) 0.0220(2) -0.00122(17) 0.00456(14) 0.00018(19)
O99 0.101(9) 0.146(13) 0.36(2) -0.155(14) 0.004(12) 0.017(10)
C99 0.107(13) 0.18(2) 0.112(13) 0.010(13) 0.010(10) -0.024(15)

loop_
_atom_type_symbol
_atom_type_description
_atom_type_scat_dispersion_real
_atom_type_scat_dispersion_imag
_atom_type_scat_source
C C 0.0033 0.0016 'International Tables Vol C Tables 4.2.6.8 and 6.1.1.4'
H H 0.0000 0.0000 'International Tables Vol C Tables 4.2.6.8 and 6.1.1.4'
N N 0.0061 0.0033 'International Tables Vol C Tables 4.2.6.8 and 6.1.1.4'
O O 0.0106 0.0060 'International Tables Vol C Tables 4.2.6.8 and 6.1.1.4'
Zn Zn 0.2839 1.4301 'International Tables Vol C Tables 4.2.6.8 and 6.1.1.4'
Tb Tb -0.1723 4.1537 'International Tables Vol C Tables 4.2.6.8 and 6.1.1.4'

loop_
_geom_angle_atom_site_label_1
_geom_angle_atom_site_label_2
_geom_angle_atom_site_label_3
_geom_angle
C2 C1 C6 117.1(7)
C2 C1 H053 121.4
C6 C1 H053 121.4
C1 C2 C3 121.4(7)
C1 C2 H070 119.3
C3 C2 H070 119.3
C2 C3 C4 121.0(7)
C2 C3 H037 119.5
C4 C3 H037 119.5
C5 C4 C3 118.1(7)
C5 C4 H033 121.0
C3 C4 H033 121.0
C4 C5 C6 120.5(7)
C4 C5 C32 133.4(7)
C6 C5 C32 106.0(6)
C1 C6 C5 121.8(7)
C1 C6 C25 131.8(7)
C5 C6 C25 106.4(6)
C12 C7 C8 117.5(7)
C12 C7 H1 121.3
C8 C7 H1 121.3
C9 C8 C7 121.3(8)
C9 C8 H073 119.4
C7 C8 H073 119.4
C8 C9 C10 122.2(8)
C8 C9 H444 118.9
C10 C9 H444 118.9
C9 C10 C11 116.8(8)
C9 C10 H062 121.6
C11 C10 H062 121.6
C12 C11 C10 120.9(7)
C12 C11 C30 107.7(7)
C10 C11 C30 131.4(7)
C7 C12 C11 121.3(7)
C7 C12 C31 133.0(8)
C11 C12 C31 105.6(7)
C14 C13 C18 122.1(8)
C14 C13 H045 119.0
C18 C13 H045 119.0
C13 C14 C15 117.2(8)
C13 C14 H058 121.4
C15 C14 H058 121.4
C16 C15 C14 119.7(7)
C16 C15 C29 108.6(7)
C14 C15 C29 131.7(7)
C17 C16 C15 123.0(8)
C17 C16 C28 132.1(7)
C15 C16 C28 104.9(7)
C16 C17 C18 117.0(8)
C16 C17 H079 121.5
C18 C17 H079 121.5
C13 C18 C17 121.0(8)
C13 C18 H069 119.5
C17 C18 H069 119.5
C20 C19 C24 116.9(8)
C20 C19 H125 121.5
C24 C19 H125 121.5
C19 C20 C21 121.5(7)
C19 C20 C27 132.2(7)
C21 C20 C27 106.2(6)
C20 C21 C22 120.9(7)
C20 C21 C26 107.0(6)
C22 C21 C26 132.0(7)
C23 C22 C21 118.1(7)
C23 C22 H076 121.0
C21 C22 H076 121.0
C22 C23 C24 120.4(7)
C22 C23 H063 119.8
C24 C23 H063 119.8
C19 C24 C23 122.1(7)
C19 C24 H051 119.0
C23 C24 H051 119.0
N2 C25 N5 127.0(6)
N2 C25 C6 122.9(6)
N5 C25 C6 110.1(6)
N2 C26 N6 128.0(7)
N2 C26 C21 123.2(7)
N6 C26 C21 108.7(7)
N1 C27 N6 127.5(7)
N1 C27 C20 122.4(7)
N6 C27 C20 109.9(6)
N1 C28 N7 128.4(7)
N1 C28 C16 121.9(7)
N7 C28 C16 109.6(6)
N4 C29 N7 128.8(7)
N4 C29 C15 124.1(7)
N7 C29 C15 107.1(6)
N4 C30 N8 128.4(7)
N4 C30 C11 123.8(7)
N8 C30 C11 107.7(6)
N3 C31 N8 126.4(7)
N3 C31 C12 122.6(7)
N8 C31 C12 110.6(7)
N3 C32 N5 128.3(7)
N3 C32 C5 121.7(7)
N5 C32 C5 109.9(6)
C38 C33 C34 120.3(8)
C38 C33 H336 119.9
C34 C33 H336 119.9
C35 C34 C33 119.8(8)
C35 C34 H047 120.1
C33 C34 H047 120.1
C36 C35 C34 120.3(8)
C36 C35 H227 119.8
C34 C35 H227 119.8
C35 C36 N10 125.5(7)
C35 C36 C37 120.3(7)
N10 C36 C37 114.1(7)
C38 C37 N9 124.5(7)
C38 C37 C36 118.0(7)
N9 C37 C36 117.4(6)
C33 C38 C37 121.3(8)
C33 C38 H038 119.4
C37 C38 H038 119.4
O7 C39 C40 127.0(8)
O7 C39 C44 114.8(7)
C40 C39 C44 118.1(9)
C39 C40 C41 123.2(8)
C39 C40 H043 118.4
C41 C40 H043 118.4
C40 C41 C42 119.9(8)
C40 C41 H987 120.1
C42 C41 H987 120.1
C41 C42 C43 117.5(8)
C41 C42 H057 121.3
C43 C42 H057 121.3
C44 C43 C42 123.1(8)
C44 C43 C61 122.8(7)
C42 C43 C61 114.1(8)
O6 C44 C43 125.0(7)
O6 C44 C39 116.8(7)
C43 C44 C39 118.2(7)
C50 C45 C62 119.2(7)
C50 C45 C46 118.9(7)
C62 C45 C46 121.9(7)
O4 C46 C47 121.3(7)
O4 C46 C45 121.5(7)
C47 C46 C45 117.2(7)
C48 C47 O5 123.8(7)
C48 C47 C46 123.0(8)
O5 C47 C46 113.2(7)
C47 C48 C49 119.5(8)
C47 C48 H559 120.2
C49 C48 H559 120.2
C50 C49 C48 120.2(8)
C50 C49 H066 119.9
C48 C49 H066 119.9
C49 C50 C45 121.2(8)
C49 C50 H044 119.4
C45 C50 H044 119.4
N12 C51 C52 124.8(11)
N12 C51 H565 117.6
C52 C51 H565 117.6
C53 C52 C51 116.8(13)
C53 C52 H36 121.6
C51 C52 H36 121.6
C54 C53 C52 120.8(12)
C54 C53 H049 119.6
C52 C53 H049 119.6
C53 C54 C55 117.7(12)
C53 C54 H56 121.2
C55 C54 H56 121.2
N12 C55 C54 123.8(12)
N12 C55 H669 118.1
C54 C55 H669 118.1
N11 C56 C57 122.4(9)
N11 C56 H046 118.8
C57 C56 H046 118.8
C58 C57 C56 120.1(10)
C58 C57 H035 119.9
C56 C57 H035 119.9
C57 C58 C59 118.3(10)
C57 C58 H121 120.8
C59 C58 H121 120.8
C58 C59 C363 119.1(10)
C58 C59 H232 120.5
C363 C59 H232 120.5
N10 C61 C43 124.1(7)
N10 C61 H080 118.0
C43 C61 H080 118.0
N9 C62 C45 128.4(7)
N9 C62 H059 115.8
C45 C62 H059 115.8
O10 C63 H99A 109.5
O10 C63 H99B 109.5
H99A C63 H99B 109.5
O10 C63 H99C 109.5
H99A C63 H99C 109.5
H99B C63 H99C 109.5
O8 C64 C65 106.8(15)
O8 C64 H66A 110.4
C65 C64 H66A 110.4
O8 C64 H66B 110.4
C65 C64 H66B 110.4
H66A C64 H66B 108.6
C64 C65 C67 101.6(15)
C64 C65 H55A 111.5
C67 C65 H55A 111.5
C64 C65 H55B 111.5
C67 C65 H55B 111.5
H55A C65 H55B 109.3
C68 C67 C65 109.3(15)
C68 C67 H36A 109.8
C65 C67 H36A 109.8
C68 C67 H36B 109.8
C65 C67 H36B 109.8
H36A C67 H36B 108.3
C67 C68 O8 110.8(16)
C67 C68 H96A 109.5
O8 C68 H96A 109.5
C67 C68 H96B 109.5
O8 C68 H96B 109.5
H96A C68 H96B 108.1
O7 C69 H45A 109.5
O7 C69 H45B 109.5
H45A C69 H45B 109.5
O7 C69 H45C 109.5
H45A C69 H45C 109.5
H45B C69 H45C 109.5
O5 C71 H65A 109.5
O5 C71 H65B 109.5
H65A C71 H65B 109.5
O5 C71 H65C 109.5
H65A C71 H65C 109.5
H65B C71 H65C 109.5
N11 C363 C59 123.4(10)
N11 C363 H363 118.3
C59 C363 H363 118.3
C27 N1 C28 123.5(6)
C26 N2 C25 124.2(6)
C32 N3 C31 122.6(7)
C29 N4 C30 124.1(6)
C32 N5 C25 107.4(6)
C32 N5 Tb1 122.4(4)
C25 N5 Tb1 123.3(4)
C27 N6 C26 108.0(6)
C27 N6 Tb1 123.7(4)
C26 N6 Tb1 122.7(5)
C28 N7 C29 109.7(6)
C28 N7 Tb1 122.2(5)
C29 N7 Tb1 123.0(5)
C31 N8 C30 108.1(6)
C31 N8 Tb1 123.3(5)
C30 N8 Tb1 121.8(5)
C62 N9 C37 121.3(6)
C62 N9 Tb1 124.5(5)
C37 N9 Tb1 114.1(5)
C61 N10 C36 118.2(7)
C61 N10 Tb1 126.8(5)
C36 N10 Tb1 114.8(4)
C363 N11 C56 116.7(8)
C363 N11 Zn1 123.2(6)
C56 N11 Zn1 120.0(6)
C55 N12 C51 116.0(9)
C55 N12 Zn1 124.2(8)
C51 N12 Zn1 119.6(7)
O1 N13 O2 125.1(13)
O1 N13 O3 117.4(10)
O2 N13 O3 117.5(12)
N13 O3 Zn1 105.1(6)
C46 O4 Zn1 124.4(4)
C46 O4 Tb1 126.4(4)
Zn1 O4 Tb1 105.1(2)
C47 O5 C71 117.6(6)
C44 O6 Zn1 125.2(4)
C44 O6 Tb1 124.8(4)
Zn1 O6 Tb1 104.84(19)
C39 O7 C69 117.3(7)
C68 O8 C64 107.7(17)
C63 O10 H555 109.5
N11 Zn1 O4 102.2(2)
N11 Zn1 O6 107.7(2)
O4 Zn1 O6 77.96(19)
N11 Zn1 N12 99.1(3)
O4 Zn1 N12 158.0(3)
O6 Zn1 N12 90.4(2)
N11 Zn1 O3 92.1(3)
O4 Zn1 O3 90.5(2)
O6 Zn1 O3 158.7(2)
N12 Zn1 O3 94.3(3)
N11 Zn1 Tb1 117.77(19)
O4 Zn1 Tb1 39.64(14)
O6 Zn1 Tb1 39.85(12)
N12 Zn1 Tb1 123.2(2)
O3 Zn1 Tb1 123.47(16)
O4 Tb1 O6 69.23(17)
O4 Tb1 N8 145.63(19)
O6 Tb1 N8 83.26(18)
O4 Tb1 N6 83.97(18)
O6 Tb1 N6 145.77(19)
N8 Tb1 N6 111.16(19)
O4 Tb1 N5 143.81(18)
O6 Tb1 N5 141.99(18)
N8 Tb1 N5 69.92(19)
N6 Tb1 N5 71.3(2)
O4 Tb1 N7 86.00(19)
O6 Tb1 N7 86.28(18)
N8 Tb1 N7 71.6(2)
N6 Tb1 N7 70.49(19)
N5 Tb1 N7 108.95(19)
O4 Tb1 N9 71.94(19)
O6 Tb1 N9 107.11(18)
N8 Tb1 N9 138.3(2)
N6 Tb1 N9 83.07(19)
N5 Tb1 N9 79.03(19)
N7 Tb1 N9 147.2(2)
O4 Tb1 N10 106.16(18)
O6 Tb1 N10 71.45(18)
N8 Tb1 N10 82.96(19)
N6 Tb1 N10 138.9(2)
N5 Tb1 N10 78.76(19)
N7 Tb1 N10 148.02(19)
N9 Tb1 N10 63.79(19)
O4 Tb1 Zn1 35.22(12)
O6 Tb1 Zn1 35.32(13)
N8 Tb1 Zn1 118.17(13)
N6 Tb1 Zn1 118.71(14)
N5 Tb1 Zn1 158.52(14)
N7 Tb1 Zn1 92.51(14)
N9 Tb1 Zn1 83.33(13)
N10 Tb1 Zn1 82.52(14)
C99 O99 H99 109.5
O99 C99 H99D 109.5
O99 C99 H99E 109.5
H99D C99 H99E 109.5
O99 C99 H99F 109.5
H99D C99 H99F 109.5
H99E C99 H99F 109.5

loop_
_geom_bond_atom_site_label_1
_geom_bond_atom_site_label_2
_geom_bond_distance
C1 C2 1.383(10)
C1 C6 1.396(10)
C1 H053 0.9300
C2 C3 1.396(10)
C2 H070 0.9300
C3 C4 1.400(10)
C3 H037 0.9300
C4 C5 1.374(10)
C4 H033 0.9300
C5 C6 1.406(10)
C5 C32 1.469(10)
C6 C25 1.444(10)
C7 C12 1.388(11)
C7 C8 1.389(11)
C7 H1 0.9300
C8 C9 1.382(11)
C8 H073 0.9300
C9 C10 1.383(11)
C9 H444 0.9300
C10 C11 1.405(10)
C10 H062 0.9300
C11 C12 1.397(11)
C11 C30 1.460(10)
C12 C31 1.455(10)
C13 C14 1.378(11)
C13 C18 1.388(11)
C13 H045 0.9300
C14 C15 1.413(11)
C14 H058 0.9300
C15 C16 1.391(10)
C15 C29 1.473(10)
C16 C17 1.370(11)
C16 C28 1.476(11)
C17 C18 1.394(11)
C17 H079 0.9300
C18 H069 0.9300
C19 C20 1.386(10)
C19 C24 1.394(11)
C19 H125 0.9300
C20 C21 1.391(10)
C20 C27 1.464(10)
C21 C22 1.399(10)
C21 C26 1.455(10)
C22 C23 1.381(10)
C22 H076 0.9300
C23 C24 1.395(11)
C23 H063 0.9300
C24 H051 0.9300
C25 N2 1.352(9)
C25 N5 1.391(9)
C26 N2 1.318(9)
C26 N6 1.395(9)
C27 N1 1.323(9)
C27 N6 1.357(9)
C28 N1 1.343(9)
C28 N7 1.364(9)
C29 N4 1.309(9)
C29 N7 1.377(9)
C30 N4 1.314(9)
C30 N8 1.401(9)
C31 N3 1.355(9)
C31 N8 1.358(9)
C32 N3 1.341(9)
C32 N5 1.362(9)
C33 C38 1.368(10)
C33 C34 1.398(11)
C33 H336 0.9300
C34 C35 1.392(11)
C34 H047 0.9300
C35 C36 1.372(10)
C35 H227 0.9300
C36 N10 1.422(9)
C36 C37 1.431(10)
C37 C38 1.394(10)
C37 N9 1.412(9)
C38 H038 0.9300
C39 O7 1.355(10)
C39 C40 1.373(11)
C39 C44 1.449(11)
C40 C41 1.377(12)
C40 H043 0.9300
C41 C42 1.405(12)
C41 H987 0.9300
C42 C43 1.415(11)
C42 H057 0.9300
C43 C44 1.370(11)
C43 C61 1.468(11)
C44 O6 1.341(8)
C45 C50 1.418(11)
C45 C62 1.433(10)
C45 C46 1.439(11)
C46 O4 1.328(8)
C46 C47 1.395(11)
C47 C48 1.361(10)
C47 O5 1.383(9)
C48 C49 1.409(12)
C48 H559 0.9300
C49 C50 1.354(11)
C49 H066 0.9300
C50 H044 0.9300
C51 N12 1.347(12)
C51 C52 1.377(13)
C51 H565 0.9300
C52 C53 1.357(18)
C52 H36 0.9300
C53 C54 1.337(17)
C53 H049 0.9300
C54 C55 1.422(15)
C54 H56 0.9300
C55 N12 1.284(13)
C55 H669 0.9300
C56 N11 1.345(11)
C56 C57 1.379(12)
C56 H046 0.9300
C57 C58 1.353(13)
C57 H035 0.9300
C58 C59 1.372(15)
C58 H121 0.9300
C59 C363 1.376(13)
C59 H232 0.9300
C61 N10 1.324(9)
C61 H080 0.9300
C62 N9 1.283(9)
C62 H059 0.9300
C63 O10 1.405(16)
C63 H99A 0.9600
C63 H99B 0.9600
C63 H99C 0.9600
C64 O8 1.44(2)
C64 C65 1.49(2)
C64 H66A 0.9700
C64 H66B 0.9700
C65 C67 1.530(19)
C65 H55A 0.9700
C65 H55B 0.9700
C67 C68 1.348(19)
C67 H36A 0.9700
C67 H36B 0.9700
C68 O8 1.406(19)
C68 H96A 0.9700
C68 H96B 0.9700
C69 O7 1.428(10)
C69 H45A 0.9600
C69 H45B 0.9600
C69 H45C 0.9600
C71 O5 1.408(10)
C71 H65A 0.9600
C71 H65B 0.9600
C71 H65C 0.9600
C363 N11 1.335(10)
C363 H363 0.9300
N5 Tb1 2.431(6)
N6 Tb1 2.424(6)
N7 Tb1 2.439(6)
N8 Tb1 2.410(6)
N9 Tb1 2.513(6)
N10 Tb1 2.524(6)
N11 Zn1 2.046(7)
N12 Zn1 2.109(7)
N13 O1 1.232(12)
N13 O2 1.233(12)
N13 O3 1.292(11)
O3 Zn1 2.145(6)
O4 Zn1 2.089(5)
O4 Tb1 2.311(5)
O6 Zn1 2.091(5)
O6 Tb1 2.317(4)
O10 H555 0.8200
Zn1 Tb1 3.4962(10)
O99 C99 1.362(9)
O99 H99 0.8200
C99 H99D 0.9600
C99 H99E 0.9600
C99 H99F 0.9600
